data_4079705
loop_
_publ_author_name
'R Thomas'
'Tritschler, Ulrich'
'Roesle, Philipp'
'G\"ottker-Schnetmann, Inigo'
'M\"uller, Heiko M.'
'Caporaso, Lucia'
'Poater, Albert'
'Cavallo, Luigi'
'Mecking, Stefan'

_publ_section_title
;
 Activation and Deactivation of Neutral Palladium(II) Phosphinesulfonato
 Polymerization Catalysts
;
_journal_issue 23
_journal_name_full Organometallics
_journal_page_first 8388
_journal_paper_doi 10.1021/om300969d
_journal_volume 31
_journal_year 2012
_chemical_formula_moiety 'C32 H46 O5 P2 Pd S, 0.5(C6 H6)'
_chemical_formula_sum 'C35 H49 O5 P2 Pd S'
_chemical_formula_weight 750.14
_chemical_name_systematic
; 
 ? 
;
_space_group_IT_number 2
_symmetry_cell_setting triclinic
_symmetry_space_group_name_Hall '-P 1'
_symmetry_space_group_name_H-M 'P -1'
_atom_sites_solution_hydrogens geom
_atom_sites_solution_primary direct
_atom_sites_solution_secondary difmap
_audit_creation_method SHELXL-97
_cell_angle_alpha 92.336(7)
_cell_angle_beta 100.896(7)
_cell_angle_gamma 96.725(7)
_cell_formula_units_Z 2
_cell_length_a 9.5966(8)
_cell_length_b 12.0664(10)
_cell_length_c 15.6496(14)
_cell_measurement_reflns_used 62474
_cell_measurement_temperature 100(2)
_cell_measurement_theta_max 26.02
_cell_measurement_theta_min 2.09
_cell_volume 1763.6(3)
_computing_cell_refinement 'STOE X-AREA'
_computing_data_collection 'STOE X-AREA'
_computing_data_reduction 'STOE X-RED32'
_computing_structure_refinement 'SHELXL-97 (Sheldrick, 1997)'
_computing_structure_solution 'SHELXS-97 (Sheldrick, 1990)'
_diffrn_ambient_temperature 100(2)
_diffrn_detector_area_resol_mean 6.67
_diffrn_measured_fraction_theta_full 0.964
_diffrn_measured_fraction_theta_max 0.964
_diffrn_measurement_device_type 'STOE IPDS 2T'
_diffrn_measurement_method 'rotation method'
_diffrn_radiation_monochromator graphite
_diffrn_radiation_source 'fine-focus sealed tube'
_diffrn_radiation_type MoK\a
_diffrn_radiation_wavelength 0.71073
_diffrn_reflns_av_R_equivalents 0.0528
_diffrn_reflns_av_sigmaI/netI 0.0406
_diffrn_reflns_limit_h_max 11
_diffrn_reflns_limit_h_min -11
_diffrn_reflns_limit_k_max 14
_diffrn_reflns_limit_k_min -14
_diffrn_reflns_limit_l_max 19
_diffrn_reflns_limit_l_min -19
_diffrn_reflns_number 18155
_diffrn_reflns_theta_full 25.76
_diffrn_reflns_theta_max 25.76
_diffrn_reflns_theta_min 2.09
_exptl_absorpt_coefficient_mu 0.715
_exptl_absorpt_correction_T_max 0.8205
_exptl_absorpt_correction_T_min 0.7518
_exptl_absorpt_correction_type integration
_exptl_absorpt_process_details 'STOE X-RED32'
_exptl_crystal_colour colorless
_exptl_crystal_density_diffrn 1.413
_exptl_crystal_density_method 'not measured'
_exptl_crystal_description prism
_exptl_crystal_F_000 782
_exptl_crystal_size_max 0.2
_exptl_crystal_size_mid 0.2
_exptl_crystal_size_min 0.2
_refine_diff_density_max 0.613
_refine_diff_density_min -0.580
_refine_diff_density_rms 0.071
_refine_ls_extinction_method none
_refine_ls_goodness_of_fit_ref 1.112
_refine_ls_hydrogen_treatment mixed
_refine_ls_matrix_type full
_refine_ls_number_parameters 412
_refine_ls_number_reflns 6520
_refine_ls_number_restraints 0
_refine_ls_restrained_S_all 1.112
_refine_ls_R_factor_all 0.0392
_refine_ls_R_factor_gt 0.0313
_refine_ls_shift/su_max 0.012
_refine_ls_shift/su_mean 0.001
_refine_ls_structure_factor_coef Fsqd
_refine_ls_weighting_details 'calc w=1/[\s^2^(Fo^2^)+(0.0378P)^2^+1.0565P] where P=(Fo^2^+2Fc^2^)/3'
_refine_ls_weighting_scheme calc
_refine_ls_wR_factor_gt 0.0769
_refine_ls_wR_factor_ref 0.0836
_reflns_number_gt 5709
_reflns_number_total 6520
_reflns_threshold_expression >2sigma(I)
_cod_data_source_file om300969d_si_002.cif
_cod_data_source_block d:\POPdH_PtBu3
_cod_database_code 4079705

loop_
_symmetry_equiv_pos_as_xyz
'x, y, z'
'-x, -y, -z'

loop_
_atom_site_label
_atom_site_type_symbol
_atom_site_fract_x
_atom_site_fract_y
_atom_site_fract_z
_atom_site_U_iso_or_equiv
_atom_site_adp_type
_atom_site_occupancy
_atom_site_symmetry_multiplicity
_atom_site_calc_flag
_atom_site_refinement_flags
Pd1 Pd 0.17262(2) 0.142505(17) 0.277287(13) 0.02447(7) Uani 1 1 d .
H36 H 0.092(4) 0.119(3) 0.347(2) 0.041(9) Uiso 1 1 d .
P1 P 0.18845(7) -0.04657(6) 0.28177(4) 0.02264(15) Uani 1 1 d .
S1 S 0.42174(8) 0.09895(6) 0.18037(4) 0.02912(16) Uani 1 1 d .
P2 P 0.10639(8) 0.32325(6) 0.28560(5) 0.02781(16) Uani 1 1 d .
C7 C 0.3039(3) -0.1001(2) 0.37342(17) 0.0234(5) Uani 1 1 d .
O1 O 0.1798(2) -0.01567(16) 0.46894(12) 0.0288(4) Uani 1 1 d .
O3 O 0.2951(2) 0.16023(16) 0.17274(13) 0.0337(5) Uani 1 1 d .
O4 O 0.4949(2) 0.09736(18) 0.26979(13) 0.0360(5) Uani 1 1 d .
O2 O -0.0593(2) -0.03922(18) 0.14558(14) 0.0375(5) Uani 1 1 d .
C8 C 0.2900(3) -0.0739(2) 0.45972(17) 0.0237(5) Uani 1 1 d .
O5 O 0.5093(2) 0.13564(18) 0.11891(14) 0.0405(5) Uani 1 1 d .
C12 C 0.4140(3) -0.1615(2) 0.36076(18) 0.0261(6) Uani 1 1 d .
H12A H 0.4258 -0.1790 0.3043 0.031 Uiso 1 1 calc R
C2 C 0.2529(3) -0.1048(2) 0.18846(17) 0.0252(5) Uani 1 1 d .
C10 C 0.4913(3) -0.1694(2) 0.51522(18) 0.0288(6) Uani 1 1 d .
H10A H 0.5542 -0.1922 0.5621 0.035 Uiso 1 1 calc R
C19 C -0.0145(3) -0.2094(2) 0.33158(18) 0.0272(6) Uani 1 1 d .
H19A H 0.0582 -0.2235 0.3766 0.033 Uiso 1 1 calc R
C9 C 0.3839(3) -0.1083(2) 0.53017(18) 0.0267(6) Uani 1 1 d .
H9A H 0.3743 -0.0903 0.5869 0.032 Uiso 1 1 calc R
C14 C 0.0139(3) -0.1301(2) 0.27239(18) 0.0248(5) Uani 1 1 d .
C15 C -0.0964(3) -0.1130(2) 0.20373(19) 0.0304(6) Uani 1 1 d .
C3 C 0.2076(3) -0.2167(2) 0.15938(18) 0.0283(6) Uani 1 1 d .
H3A H 0.1416 -0.2584 0.1857 0.034 Uiso 1 1 calc R
C11 C 0.5056(3) -0.1967(2) 0.43056(19) 0.0289(6) Uani 1 1 d .
H11A H 0.5769 -0.2388 0.4208 0.035 Uiso 1 1 calc R
C18 C -0.1512(3) -0.2674(2) 0.3236(2) 0.0324(6) Uani 1 1 d .
H18A H -0.1692 -0.3202 0.3630 0.039 Uiso 1 1 calc R
C1 C 0.3518(3) -0.0433(2) 0.14718(17) 0.0247(5) Uani 1 1 d .
C4 C 0.2584(3) -0.2670(2) 0.09228(18) 0.0327(6) Uani 1 1 d .
H4A H 0.2283 -0.3419 0.0748 0.039 Uiso 1 1 calc R
C6 C 0.4004(3) -0.0947(3) 0.07890(18) 0.0302(6) Uani 1 1 d .
H6A H 0.4653 -0.0535 0.0514 0.036 Uiso 1 1 calc R
C17 C -0.2592(3) -0.2467(2) 0.2574(2) 0.0350(7) Uani 1 1 d .
H17A H -0.3506 -0.2847 0.2532 0.042 Uiso 1 1 calc R
C13 C 0.1704(3) 0.0216(3) 0.55578(19) 0.0351(7) Uani 1 1 d .
H13C H 0.0929 0.0657 0.5533 0.042 Uiso 1 1 calc R
H13B H 0.2584 0.0660 0.5831 0.042 Uiso 1 1 calc R
H13A H 0.1537 -0.0421 0.5890 0.042 Uiso 1 1 calc R
C16 C -0.2337(3) -0.1700(3) 0.1969(2) 0.0383(7) Uani 1 1 d .
H16A H -0.3073 -0.1565 0.1522 0.046 Uiso 1 1 calc R
C21 C 0.2629(3) 0.4279(2) 0.3443(2) 0.0390(7) Uani 1 1 d .
C25 C -0.0525(3) 0.3298(2) 0.3433(2) 0.0348(7) Uani 1 1 d .
C31 C -0.0456(4) 0.4570(3) 0.1551(3) 0.0526(9) Uani 1 1 d .
H31A H 0.0017 0.5230 0.1897 0.063 Uiso 1 1 calc R
H31B H -0.1349 0.4339 0.1723 0.063 Uiso 1 1 calc R
H31C H -0.0632 0.4728 0.0946 0.063 Uiso 1 1 calc R
C26 C -0.0237(4) 0.2793(3) 0.4340(2) 0.0403(7) Uani 1 1 d .
H26C H -0.1113 0.2677 0.4554 0.048 Uiso 1 1 calc R
H26B H 0.0453 0.3299 0.4741 0.048 Uiso 1 1 calc R
H26A H 0.0127 0.2091 0.4284 0.048 Uiso 1 1 calc R
C5 C 0.3546(3) -0.2045(3) 0.05136(18) 0.0356(7) Uani 1 1 d .
H5A H 0.3879 -0.2370 0.0055 0.043 Uiso 1 1 calc R
C23 C 0.4004(4) 0.3989(3) 0.3156(3) 0.0484(9) Uani 1 1 d .
H23A H 0.3964 0.4148 0.2556 0.058 Uiso 1 1 calc R
H23B H 0.4079 0.3209 0.3220 0.058 Uiso 1 1 calc R
H23C H 0.4822 0.4428 0.3512 0.058 Uiso 1 1 calc R
C28 C -0.0912(4) 0.4477(3) 0.3595(2) 0.0442(8) Uani 1 1 d .
H28A H -0.1071 0.4834 0.3055 0.053 Uiso 1 1 calc R
H28B H -0.0141 0.4908 0.3998 0.053 Uiso 1 1 calc R
H28C H -0.1766 0.4426 0.3835 0.053 Uiso 1 1 calc R
C27 C -0.1824(4) 0.2567(3) 0.2879(3) 0.0455(8) Uani 1 1 d .
H27A H -0.1584 0.1828 0.2780 0.055 Uiso 1 1 calc R
H27B H -0.2091 0.2888 0.2329 0.055 Uiso 1 1 calc R
H27C H -0.2610 0.2527 0.3180 0.055 Uiso 1 1 calc R
C24 C 0.2818(4) 0.4137(3) 0.4419(2) 0.0493(9) Uani 1 1 d .
H24A H 0.2769 0.3356 0.4522 0.059 Uiso 1 1 calc R
H24B H 0.2073 0.4450 0.4641 0.059 Uiso 1 1 calc R
H24C H 0.3732 0.4515 0.4708 0.059 Uiso 1 1 calc R
C32 C 0.1811(4) 0.3946(3) 0.1286(3) 0.0548(10) Uani 1 1 d .
H32A H 0.2419 0.3366 0.1365 0.066 Uiso 1 1 calc R
H32B H 0.2328 0.4635 0.1567 0.066 Uiso 1 1 calc R
H32C H 0.1513 0.4036 0.0675 0.066 Uiso 1 1 calc R
C22 C 0.2463(4) 0.5522(3) 0.3278(3) 0.0599(11) Uani 1 1 d .
H22A H 0.1581 0.5696 0.3423 0.072 Uiso 1 1 calc R
H22B H 0.2456 0.5642 0.2675 0.072 Uiso 1 1 calc R
H22C H 0.3249 0.5996 0.3635 0.072 Uiso 1 1 calc R
C30 C -0.0301(4) 0.2562(3) 0.1152(2) 0.0514(9) Uani 1 1 d .
H30A H -0.1178 0.2345 0.1347 0.062 Uiso 1 1 calc R
H30B H 0.0289 0.1970 0.1232 0.062 Uiso 1 1 calc R
H30C H -0.0511 0.2707 0.0546 0.062 Uiso 1 1 calc R
C20 C -0.1671(4) -0.0228(3) 0.0712(2) 0.0493(9) Uani 1 1 d .
H20C H -0.1271 0.0301 0.0354 0.059 Uiso 1 1 calc R
H20B H -0.2460 0.0053 0.0907 0.059 Uiso 1 1 calc R
H20A H -0.1998 -0.0927 0.0380 0.059 Uiso 1 1 calc R
C29 C 0.0496(4) 0.3630(3) 0.1687(2) 0.0400(7) Uani 1 1 d .
C35 C 0.4009(4) 0.4626(4) -0.0725(3) 0.0673(13) Uani 1 1 d .
H35A H 0.3333 0.4370 -0.1223 0.081 Uiso 1 1 calc R
C34 C 0.4246(4) 0.3956(3) -0.0044(4) 0.0628(12) Uani 1 1 d .
H34A H 0.3732 0.3248 -0.0074 0.075 Uiso 1 1 calc R
C33 C 0.5247(5) 0.4336(4) 0.0682(3) 0.0607(11) Uani 1 1 d .
H33A H 0.5420 0.3883 0.1147 0.073 Uiso 1 1 calc R

loop_
_atom_site_aniso_label
_atom_site_aniso_U_11
_atom_site_aniso_U_22
_atom_site_aniso_U_33
_atom_site_aniso_U_23
_atom_site_aniso_U_13
_atom_site_aniso_U_12
Pd1 0.02560(12) 0.02492(11) 0.02363(12) 0.00326(7) 0.00575(8) 0.00412(8)
P1 0.0229(3) 0.0258(3) 0.0202(3) 0.0023(3) 0.0060(3) 0.0040(3)
S1 0.0285(4) 0.0354(4) 0.0243(3) 0.0048(3) 0.0086(3) 0.0012(3)
P2 0.0268(4) 0.0259(4) 0.0305(4) 0.0048(3) 0.0041(3) 0.0036(3)
C7 0.0220(13) 0.0258(13) 0.0223(13) 0.0023(10) 0.0058(11) 0.0004(10)
O1 0.0264(10) 0.0390(11) 0.0229(10) 0.0000(8) 0.0074(8) 0.0081(8)
O3 0.0396(12) 0.0333(11) 0.0326(11) 0.0098(8) 0.0152(9) 0.0065(9)
O4 0.0319(11) 0.0462(12) 0.0265(11) 0.0017(9) 0.0019(9) -0.0021(9)
O2 0.0313(11) 0.0469(13) 0.0305(11) 0.0126(9) -0.0053(9) 0.0037(9)
C8 0.0207(13) 0.0242(13) 0.0264(14) 0.0021(10) 0.0070(11) -0.0010(10)
O5 0.0427(13) 0.0457(13) 0.0371(12) 0.0061(9) 0.0214(10) -0.0012(10)
C12 0.0260(14) 0.0287(14) 0.0247(14) 0.0024(10) 0.0077(11) 0.0035(11)
C2 0.0265(14) 0.0298(14) 0.0205(13) 0.0036(10) 0.0050(11) 0.0071(11)
C10 0.0254(14) 0.0321(15) 0.0278(15) 0.0093(11) 0.0004(12) 0.0043(11)
C19 0.0276(14) 0.0289(14) 0.0259(14) -0.0015(11) 0.0071(11) 0.0046(11)
C9 0.0257(14) 0.0325(14) 0.0213(13) 0.0035(10) 0.0059(11) -0.0013(11)
C14 0.0217(13) 0.0260(13) 0.0271(14) -0.0018(10) 0.0057(11) 0.0037(10)
C15 0.0288(15) 0.0299(15) 0.0312(15) 0.0024(11) 0.0016(12) 0.0050(12)
C3 0.0319(15) 0.0310(15) 0.0230(14) 0.0054(11) 0.0039(12) 0.0089(12)
C11 0.0261(15) 0.0292(14) 0.0330(15) 0.0042(11) 0.0067(12) 0.0075(11)
C18 0.0318(16) 0.0304(15) 0.0368(16) -0.0015(12) 0.0137(13) 0.0013(12)
C1 0.0222(14) 0.0334(14) 0.0189(13) 0.0066(10) 0.0016(10) 0.0076(11)
C4 0.0412(17) 0.0337(16) 0.0229(14) 0.0022(11) 0.0007(12) 0.0128(13)
C6 0.0260(15) 0.0461(17) 0.0214(14) 0.0090(12) 0.0050(11) 0.0141(12)
C17 0.0256(15) 0.0356(16) 0.0428(18) -0.0052(13) 0.0083(13) 0.0005(12)
C13 0.0314(16) 0.0446(17) 0.0301(16) -0.0081(12) 0.0118(13) 0.0027(13)
C16 0.0260(16) 0.0436(18) 0.0422(18) -0.0013(14) -0.0006(13) 0.0048(13)
C21 0.0344(17) 0.0269(15) 0.052(2) 0.0042(13) 0.0012(15) 0.0010(12)
C25 0.0346(17) 0.0326(16) 0.0397(18) 0.0052(12) 0.0108(14) 0.0083(13)
C31 0.054(2) 0.060(2) 0.048(2) 0.0265(17) 0.0040(17) 0.0256(18)
C26 0.048(2) 0.0381(17) 0.0396(18) 0.0047(13) 0.0160(15) 0.0143(14)
C5 0.0396(18) 0.0504(19) 0.0202(14) 0.0007(12) 0.0066(13) 0.0192(14)
C23 0.0327(18) 0.0434(19) 0.067(2) 0.0095(17) 0.0066(17) -0.0004(15)
C28 0.045(2) 0.0401(18) 0.052(2) 0.0044(15) 0.0127(16) 0.0170(15)
C27 0.0328(18) 0.0443(19) 0.060(2) 0.0030(16) 0.0118(16) 0.0024(14)
C24 0.0408(19) 0.051(2) 0.049(2) -0.0137(16) -0.0068(16) 0.0089(16)
C32 0.065(3) 0.057(2) 0.054(2) 0.0323(18) 0.025(2) 0.0247(19)
C22 0.048(2) 0.0248(17) 0.102(3) 0.0024(18) 0.005(2) -0.0008(15)
C30 0.052(2) 0.067(2) 0.0316(18) 0.0007(16) -0.0032(16) 0.0150(18)
C20 0.043(2) 0.057(2) 0.0387(19) 0.0148(16) -0.0154(15) 0.0033(16)
C29 0.0358(17) 0.0471(19) 0.0380(18) 0.0132(14) 0.0037(14) 0.0117(14)
C35 0.046(2) 0.073(3) 0.079(3) -0.034(2) -0.004(2) 0.030(2)
C34 0.042(2) 0.043(2) 0.108(4) -0.009(2) 0.026(2) 0.0108(17)
C33 0.071(3) 0.063(3) 0.061(3) 0.010(2) 0.028(2) 0.036(2)

loop_
_atom_type_symbol
_atom_type_description
_atom_type_scat_dispersion_real
_atom_type_scat_dispersion_imag
_atom_type_scat_source
C C 0.0033 0.0016 'International Tables Vol C Tables 4.2.6.8 and 6.1.1.4'
H H 0.0000 0.0000 'International Tables Vol C Tables 4.2.6.8 and 6.1.1.4'
O O 0.0106 0.0060 'International Tables Vol C Tables 4.2.6.8 and 6.1.1.4'
P P 0.1023 0.0942 'International Tables Vol C Tables 4.2.6.8 and 6.1.1.4'
Pd Pd -0.9988 1.0072 'International Tables Vol C Tables 4.2.6.8 and 6.1.1.4'
S S 0.1246 0.1234 'International Tables Vol C Tables 4.2.6.8 and 6.1.1.4'

loop_
_geom_angle_atom_site_label_1
_geom_angle_atom_site_label_2
_geom_angle_atom_site_label_3
_geom_angle
_geom_angle_site_symmetry_1
O3 Pd1 P1 92.66(5) .
O3 Pd1 P2 99.61(6) .
P1 Pd1 P2 166.27(2) .
C14 P1 C7 105.10(12) .
C14 P1 C2 101.81(12) .
C7 P1 C2 101.64(12) .
C14 P1 Pd1 112.60(9) .
C7 P1 Pd1 120.30(9) .
C2 P1 Pd1 113.28(9) .
O5 S1 O4 116.20(13) .
O5 S1 O3 110.79(13) .
O4 S1 O3 112.02(12) .
O5 S1 C1 106.17(12) .
O4 S1 C1 105.31(12) .
O3 S1 C1 105.44(12) .
C29 P2 C21 109.41(15) .
C29 P2 C25 108.13(14) .
C21 P2 C25 108.94(15) .
C29 P2 Pd1 106.68(11) .
C21 P2 Pd1 111.16(10) .
C25 P2 Pd1 112.41(9) .
C12 C7 C8 118.0(3) .
C12 C7 P1 121.4(2) .
C8 C7 P1 120.4(2) .
C8 O1 C13 117.5(2) .
S1 O3 Pd1 116.40(11) .
C15 O2 C20 117.8(2) .
O1 C8 C9 123.3(2) .
O1 C8 C7 116.0(2) .
C9 C8 C7 120.7(2) .
C11 C12 C7 121.2(2) .
C3 C2 C1 118.1(2) .
C3 C2 P1 119.1(2) .
C1 C2 P1 122.8(2) .
C9 C10 C11 120.2(3) .
C18 C19 C14 120.5(3) .
C10 C9 C8 119.8(2) .
C19 C14 C15 118.6(2) .
C19 C14 P1 122.8(2) .
C15 C14 P1 118.6(2) .
O2 C15 C16 123.8(3) .
O2 C15 C14 115.6(2) .
C16 C15 C14 120.6(3) .
C4 C3 C2 121.7(3) .
C12 C11 C10 120.2(3) .
C17 C18 C19 120.1(3) .
C6 C1 C2 119.5(3) .
C6 C1 S1 118.1(2) .
C2 C1 S1 122.4(2) .
C3 C4 C5 119.5(3) .
C5 C6 C1 121.5(3) .
C18 C17 C16 120.8(3) .
C17 C16 C15 119.4(3) .
C24 C21 C23 107.3(3) .
C24 C21 C22 108.7(3) .
C23 C21 C22 109.1(3) .
C24 C21 P2 108.6(2) .
C23 C21 P2 108.3(2) .
C22 C21 P2 114.7(2) .
C28 C25 C27 109.4(3) .
C28 C25 C26 106.3(3) .
C27 C25 C26 106.8(3) .
C28 C25 P2 115.1(2) .
C27 C25 P2 107.8(2) .
C26 C25 P2 111.2(2) .
C6 C5 C4 119.8(3) .
C32 C29 C31 108.4(3) .
C32 C29 C30 105.2(3) .
C31 C29 C30 108.9(3) .
C32 C29 P2 110.3(2) .
C31 C29 P2 116.6(2) .
C30 C29 P2 107.0(2) .
C33 C35 C34 120.5(4) 2_665
C35 C34 C33 119.3(4) .
C35 C33 C34 120.2(4) 2_665

loop_
_geom_bond_atom_site_label_1
_geom_bond_atom_site_label_2
_geom_bond_distance
_geom_bond_site_symmetry_2
Pd1 O3 2.1912(19) .
Pd1 P1 2.3072(7) .
Pd1 P2 2.3473(8) .
P1 C14 1.828(3) .
P1 C7 1.829(3) .
P1 C2 1.835(3) .
S1 O5 1.442(2) .
S1 O4 1.444(2) .
S1 O3 1.483(2) .
S1 C1 1.787(3) .
P2 C29 1.905(3) .
P2 C21 1.907(3) .
P2 C25 1.921(3) .
C7 C12 1.399(4) .
C7 C8 1.409(4) .
O1 C8 1.362(3) .
O1 C13 1.436(3) .
O2 C15 1.364(3) .
O2 C20 1.440(4) .
C8 C9 1.396(4) .
C12 C11 1.381(4) .
C2 C3 1.399(4) .
C2 C1 1.406(4) .
C10 C9 1.384(4) .
C10 C11 1.388(4) .
C19 C18 1.393(4) .
C19 C14 1.398(4) .
C14 C15 1.399(4) .
C15 C16 1.396(4) .
C3 C4 1.385(4) .
C18 C17 1.373(4) .
C1 C6 1.394(4) .
C4 C5 1.390(4) .
C6 C5 1.371(4) .
C17 C16 1.386(5) .
C21 C24 1.522(5) .
C21 C23 1.545(5) .
C21 C22 1.553(4) .
C25 C28 1.535(4) .
C25 C27 1.535(5) .
C25 C26 1.557(4) .
C31 C29 1.534(5) .
C32 C29 1.529(5) .
C30 C29 1.545(5) .
C35 C33 1.360(6) 2_665
C35 C34 1.364(7) .
C34 C33 1.366(6) .
C33 C35 1.360(6) 2_665

loop_
_geom_torsion_atom_site_label_1
_geom_torsion_atom_site_label_2
_geom_torsion_atom_site_label_3
_geom_torsion_atom_site_label_4
_geom_torsion
_geom_torsion_site_symmetry_1
_geom_torsion_site_symmetry_4
O3 Pd1 P1 C14 -127.39(11) . .
P2 Pd1 P1 C14 26.14(16) . .
O3 Pd1 P1 C7 107.85(11) . .
P2 Pd1 P1 C7 -98.62(14) . .
O3 Pd1 P1 C2 -12.53(12) . .
P2 Pd1 P1 C2 141.00(14) . .
O3 Pd1 P2 C29 42.89(12) . .
P1 Pd1 P2 C29 -110.27(15) . .
O3 Pd1 P2 C21 -76.33(13) . .
P1 Pd1 P2 C21 130.52(15) . .
O3 Pd1 P2 C25 161.25(13) . .
P1 Pd1 P2 C25 8.09(17) . .
C14 P1 C7 C12 109.8(2) . .
C2 P1 C7 C12 4.0(2) . .
Pd1 P1 C7 C12 -122.0(2) . .
C14 P1 C7 C8 -74.5(2) . .
C2 P1 C7 C8 179.7(2) . .
Pd1 P1 C7 C8 53.7(2) . .
O5 S1 O3 Pd1 -167.82(12) . .
O4 S1 O3 Pd1 -36.29(16) . .
C1 S1 O3 Pd1 77.74(14) . .
P1 Pd1 O3 S1 -41.82(13) . .
P2 Pd1 O3 S1 144.34(12) . .
C13 O1 C8 C9 6.8(4) . .
C13 O1 C8 C7 -174.3(2) . .
C12 C7 C8 O1 -178.9(2) . .
P1 C7 C8 O1 5.2(3) . .
C12 C7 C8 C9 0.1(4) . .
P1 C7 C8 C9 -175.78(19) . .
C8 C7 C12 C11 0.7(4) . .
P1 C7 C12 C11 176.6(2) . .
C14 P1 C2 C3 -29.1(3) . .
C7 P1 C2 C3 79.2(2) . .
Pd1 P1 C2 C3 -150.3(2) . .
C14 P1 C2 C1 154.0(2) . .
C7 P1 C2 C1 -97.6(2) . .
Pd1 P1 C2 C1 32.9(3) . .
C11 C10 C9 C8 -0.2(4) . .
O1 C8 C9 C10 178.5(2) . .
C7 C8 C9 C10 -0.4(4) . .
C18 C19 C14 C15 -1.9(4) . .
C18 C19 C14 P1 177.3(2) . .
C7 P1 C14 C19 4.6(2) . .
C2 P1 C14 C19 110.3(2) . .
Pd1 P1 C14 C19 -128.1(2) . .
C7 P1 C14 C15 -176.2(2) . .
C2 P1 C14 C15 -70.6(2) . .
Pd1 P1 C14 C15 51.1(2) . .
C20 O2 C15 C16 -2.5(4) . .
C20 O2 C15 C14 177.0(3) . .
C19 C14 C15 O2 -176.4(2) . .
P1 C14 C15 O2 4.4(3) . .
C19 C14 C15 C16 3.0(4) . .
P1 C14 C15 C16 -176.1(2) . .
C1 C2 C3 C4 0.4(4) . .
P1 C2 C3 C4 -176.5(2) . .
C7 C12 C11 C10 -1.3(4) . .
C9 C10 C11 C12 1.0(4) . .
C14 C19 C18 C17 -0.3(4) . .
C3 C2 C1 C6 0.5(4) . .
P1 C2 C1 C6 177.4(2) . .
C3 C2 C1 S1 -178.2(2) . .
P1 C2 C1 S1 -1.3(3) . .
O5 S1 C1 C6 5.9(3) . .
O4 S1 C1 C6 -117.8(2) . .
O3 S1 C1 C6 123.5(2) . .
O5 S1 C1 C2 -175.4(2) . .
O4 S1 C1 C2 60.9(3) . .
O3 S1 C1 C2 -57.8(2) . .
C2 C3 C4 C5 -1.3(4) . .
C2 C1 C6 C5 -0.5(4) . .
S1 C1 C6 C5 178.2(2) . .
C19 C18 C17 C16 1.3(4) . .
C18 C17 C16 C15 -0.2(5) . .
O2 C15 C16 C17 177.4(3) . .
C14 C15 C16 C17 -2.0(4) . .
C29 P2 C21 C24 165.6(2) . .
C25 P2 C21 C24 47.6(3) . .
Pd1 P2 C21 C24 -76.8(2) . .
C29 P2 C21 C23 -78.2(3) . .
C25 P2 C21 C23 163.8(2) . .
Pd1 P2 C21 C23 39.4(3) . .
C29 P2 C21 C22 43.8(3) . .
C25 P2 C21 C22 -74.2(3) . .
Pd1 P2 C21 C22 161.4(2) . .
C29 P2 C25 C28 -68.6(3) . .
C21 P2 C25 C28 50.2(3) . .
Pd1 P2 C25 C28 173.8(2) . .
C29 P2 C25 C27 53.7(2) . .
C21 P2 C25 C27 172.6(2) . .
Pd1 P2 C25 C27 -63.8(2) . .
C29 P2 C25 C26 170.4(2) . .
C21 P2 C25 C26 -70.8(2) . .
Pd1 P2 C25 C26 52.9(2) . .
C1 C6 C5 C4 -0.4(4) . .
C3 C4 C5 C6 1.3(4) . .
C21 P2 C29 C32 43.9(3) . .
C25 P2 C29 C32 162.4(2) . .
Pd1 P2 C29 C32 -76.4(3) . .
C21 P2 C29 C31 -80.2(3) . .
C25 P2 C29 C31 38.4(3) . .
Pd1 P2 C29 C31 159.5(2) . .
C21 P2 C29 C30 157.8(2) . .
C25 P2 C29 C30 -83.7(2) . .
Pd1 P2 C29 C30 37.4(2) . .
C33 C35 C34 C33 -0.4(6) 2_665 .
C35 C34 C33 C35 0.4(6) . 2_665
